data_7706082
loop_
_publ_author_name
'Zeni, Willi'
'Seifried, Marco'
'Knoll, Christian'
'Welch, Jan M.'
'Giester, Gerald'
'St\"oger, Berthold'
'Artner, Werner'
'Reissner, Michael'
'M\"uller, Danny'
'Weinberger, Peter'

_publ_section_title
;
 Bifunctional Fe(II) spin crossover-complexes based on
 \w-(1<i>H</i>-tetrazol-1-yl) carboxylic acids.
;
_journal_issue 47
_journal_name_full 'Dalton transactions (Cambridge, England : 2003)'
_journal_page_first 17183
_journal_page_last 17193
_journal_paper_doi 10.1039/d0dt03315d
_journal_volume 49
_journal_year 2020
_chemical_formula_moiety 'C18 H24 Fe1 N24 O12, 2(Cl1 O4), 2(C2 H3 N1)'
_chemical_formula_sum 'C22 H30 Cl2 Fe N26 O20'
_chemical_formula_weight 1105.47
_space_group_crystal_system trigonal
_space_group_IT_number 148
_space_group_name_Hall '-R 3'
_space_group_name_H-M_alt 'R -3 :H'
_atom_sites_solution_hydrogens mixed
_audit_creation_date 2020-08-18
_audit_creation_method
;
Olex2 1.3
(compiled 2020.07.31 svn.rc2a77460 for OlexSys, GUI svn.r6145)
;
_audit_update_record
;
2020-08-19 deposited with the CCDC.	2020-10-26 downloaded from the CCDC.
;
_cell_angle_alpha 90
_cell_angle_beta 90
_cell_angle_gamma 120
_cell_formula_units_Z 3
_cell_length_a 10.587(2)
_cell_length_b 10.587(2)
_cell_length_c 34.314(7)
_cell_measurement_reflns_used 4496
_cell_measurement_temperature 296.15
_cell_measurement_theta_max 26.575
_cell_measurement_theta_min 2.299
_cell_volume 3330.8(11)
_computing_cell_refinement 'SAINT V8.38A (Bruker, 2018)'
_computing_data_reduction 'SAINT V8.38A (Bruker, 2018)'
_computing_molecular_graphics 'Olex2 1.3 (Dolomanov et al., 2009)'
_computing_publication_material 'Olex2 1.3 (Dolomanov et al., 2009)'
_computing_structure_refinement 'SHELXL 2018/3 (Sheldrick, 2015)'
_computing_structure_solution 'SHELXT 2014/5 (Sheldrick, 2014)'
_diffrn_ambient_temperature 296.15
_diffrn_measured_fraction_theta_full 0.996
_diffrn_measured_fraction_theta_max 0.996
_diffrn_measurement_device_type 'Bruker KAPPA APEX II'
_diffrn_radiation_type MoK\a
_diffrn_radiation_wavelength 0.71073
_diffrn_reflns_av_R_equivalents 0.0798
_diffrn_reflns_av_unetI/netI 0.0400
_diffrn_reflns_Laue_measured_fraction_full 0.996
_diffrn_reflns_Laue_measured_fraction_max 0.996
_diffrn_reflns_limit_h_max 14
_diffrn_reflns_limit_h_min -14
_diffrn_reflns_limit_k_max 14
_diffrn_reflns_limit_k_min -14
_diffrn_reflns_limit_l_max 44
_diffrn_reflns_limit_l_min -45
_diffrn_reflns_number 26274
_diffrn_reflns_point_group_measured_fraction_full 0.996
_diffrn_reflns_point_group_measured_fraction_max 0.996
_diffrn_reflns_theta_full 25.242
_diffrn_reflns_theta_max 28.317
_diffrn_reflns_theta_min 3.708
_exptl_absorpt_coefficient_mu 0.565
_exptl_crystal_colour pink
_exptl_crystal_density_diffrn 1.653
_exptl_crystal_description platelet
_exptl_crystal_F_000 1692
_refine_diff_density_max 1.436
_refine_diff_density_min -0.678
_refine_diff_density_rms 0.106
_refine_ls_extinction_coef 0.0009(3)
_refine_ls_extinction_expression Fc^*^=kFc[1+0.001xFc^2^\l^3^/sin(2\q)]^-1/4^
_refine_ls_extinction_method 'SHELXL-2018/3 (Sheldrick 2018)'
_refine_ls_goodness_of_fit_ref 1.115
_refine_ls_hydrogen_treatment mixed
_refine_ls_matrix_type full
_refine_ls_number_parameters 115
_refine_ls_number_reflns 1859
_refine_ls_number_restraints 2
_refine_ls_restrained_S_all 1.115
_refine_ls_R_factor_all 0.0762
_refine_ls_R_factor_gt 0.0550
_refine_ls_shift/su_max 0.001
_refine_ls_shift/su_mean 0.000
_refine_ls_structure_factor_coef Fsqd
_refine_ls_weighting_details 'w=1/[\s^2^(Fo^2^)+(0.0590P)^2^+21.4640P] where P=(Fo^2^+2Fc^2^)/3'
_refine_ls_weighting_scheme calc
_refine_ls_wR_factor_gt 0.1329
_refine_ls_wR_factor_ref 0.1445
_reflns_Friedel_coverage 0.000
_reflns_number_gt 1444
_reflns_number_total 1859
_reflns_threshold_expression 'I > 2\s(I)'
_cod_data_source_file d0dt03315d2.cif
_cod_data_source_block '[Fe(2COOHTz)6](ClO4)2_LS'
_cod_original_cell_volume 3330.8(14)
_cod_original_sg_symbol_H-M 'R -3'
_cod_database_code 7706082
_shelx_shelxl_version_number 2018/3
_shelx_space_group_comment
;
The symmetry employed for this shelxl refinement is uniquely defined
by the following loop, which should always be used as a source of
symmetry information in preference to the above space-group names.
They are only intended as comments.
;
_olex2_refinement_description
;
1. Fixed Uiso
 At 1.2 times of:
  All C(H) groups, All C(H,H) groups
 At 1.5 times of:
  All O(H) groups
2. Restrained distances
 C4-H4
 0.95 with sigma of 0.01
 C5-H4
 1.95 with sigma of 0.01
3.a Secondary CH2 refined with riding coordinates:
 C2(H2A,H2B)
3.b Aromatic/amide H refined with riding coordinates:
 C1(H1)
3.c Idealised tetrahedral OH refined as rotating group with stretchable bonds:
 O1(H1A)
;
_olex2_submission_special_instructions 'No special instructions were received'

loop_
_space_group_symop_operation_xyz
'x, y, z'
'-y, x-y, z'
'-x+y, -x, z'
'x+2/3, y+1/3, z+1/3'
'-y+2/3, x-y+1/3, z+1/3'
'-x+y+2/3, -x+1/3, z+1/3'
'x+1/3, y+2/3, z+2/3'
'-y+1/3, x-y+2/3, z+2/3'
'-x+y+1/3, -x+2/3, z+2/3'
'-x, -y, -z'
'y, -x+y, -z'
'x-y, x, -z'
'-x+2/3, -y+1/3, -z+1/3'
'y+2/3, -x+y+1/3, -z+1/3'
'x-y+2/3, x+1/3, -z+1/3'
'-x+1/3, -y+2/3, -z+2/3'
'y+1/3, -x+y+2/3, -z+2/3'
'x-y+1/3, x+2/3, -z+2/3'

loop_
_atom_site_label
_atom_site_type_symbol
_atom_site_fract_x
_atom_site_fract_y
_atom_site_fract_z
_atom_site_U_iso_or_equiv
_atom_site_adp_type
_atom_site_occupancy
_atom_site_site_symmetry_order
_atom_site_calc_flag
_atom_site_refinement_flags_posn
_atom_site_refinement_flags_adp
_atom_site_refinement_flags_occupancy
_atom_site_disorder_assembly
_atom_site_disorder_group
Fe Fe 0.333333 0.666667 0.666667 0.0094(3) Uani 1 6 d S T P . .
C1 C 0.6052(3) 0.6999(3) 0.62636(8) 0.0142(6) Uani 1 1 d . . . . .
H1 H 0.670687 0.795893 0.635253 0.017 Uiso 1 1 calc R U . . .
O1 O 0.9538(3) 0.7254(3) 0.54345(7) 0.0310(6) Uani 1 1 d . . . . .
H1A H 0.975(2) 0.753(5) 0.5153(14) 0.047 Uiso 1 1 calc R U . . .
N1 N 0.6403(3) 0.6177(3) 0.60454(7) 0.0129(5) Uani 1 1 d . . . . .
Cl Cl 0.666667 0.333333 0.68497(3) 0.0144(3) Uani 1 3 d S T P . .
N2 N 0.5182(3) 0.4885(3) 0.59818(8) 0.0191(6) Uani 1 1 d . . . . .
C2 C 0.7814(3) 0.6406(3) 0.59246(8) 0.0151(6) Uani 1 1 d . . . . .
H2A H 0.778911 0.545906 0.592564 0.018 Uiso 1 1 calc R U . . .
H2B H 0.856040 0.705295 0.611531 0.018 Uiso 1 1 calc R U . . .
O2 O 0.7517(3) 0.7392(3) 0.53223(7) 0.0312(6) Uani 1 1 d . . . . .
O3 O 0.666667 0.333333 0.72689(10) 0.0191(8) Uani 1 3 d S T P . .
C3 C 0.8249(4) 0.7075(3) 0.55246(9) 0.0194(6) Uani 1 1 d . . . . .
N3 N 0.4124(3) 0.4930(3) 0.61558(8) 0.0171(5) Uani 1 1 d . . . . .
O4 O 0.6777(3) 0.4670(2) 0.67109(7) 0.0237(5) Uani 1 1 d . . . . .
C5 C 0.666667 0.333333 0.5046(2) 0.057(2) Uani 1 3 d DS T P . .
N4 N 0.4641(3) 0.6251(3) 0.63347(7) 0.0120(5) Uani 1 1 d . . . . .
N5 N 0.666667 0.333333 0.53715(19) 0.0520(18) Uani 1 3 d S T P . .
C4 C 0.666667 0.333333 0.4704(7) 0.43(3) Uani 1 3 d DS T P . .
H4 H 0.687(8) 0.409(4) 0.4524(6) 0.08(2) Uiso 1 1 d D . . . .

loop_
_atom_site_aniso_label
_atom_site_aniso_U_11
_atom_site_aniso_U_22
_atom_site_aniso_U_33
_atom_site_aniso_U_23
_atom_site_aniso_U_13
_atom_site_aniso_U_12
Fe 0.0069(3) 0.0069(3) 0.0144(5) 0.000 0.000 0.00344(16)
C1 0.0135(13) 0.0140(13) 0.0176(13) 0.0004(11) 0.0007(10) 0.0089(11)
O1 0.0302(14) 0.0487(17) 0.0216(12) 0.0094(11) 0.0126(10) 0.0253(13)
N1 0.0136(12) 0.0118(11) 0.0143(11) 0.0002(9) -0.0002(9) 0.0070(10)
Cl 0.0138(4) 0.0138(4) 0.0154(6) 0.000 0.000 0.00692(19)
N2 0.0153(12) 0.0166(13) 0.0243(14) -0.0039(10) 0.0002(10) 0.0073(10)
C2 0.0146(14) 0.0186(14) 0.0158(13) 0.0001(11) 0.0010(11) 0.0110(12)
O2 0.0379(15) 0.0435(16) 0.0197(12) 0.0103(11) 0.0023(10) 0.0260(13)
O3 0.0215(12) 0.0215(12) 0.0142(17) 0.000 0.000 0.0108(6)
C3 0.0250(16) 0.0232(16) 0.0136(14) 0.0014(11) 0.0019(11) 0.0147(13)
N3 0.0146(12) 0.0132(12) 0.0220(13) -0.0036(10) 0.0013(10) 0.0059(10)
O4 0.0277(12) 0.0179(11) 0.0267(12) 0.0043(9) -0.0020(10) 0.0125(10)
C5 0.066(4) 0.066(4) 0.038(5) 0.000 0.000 0.0332(19)
N4 0.0118(11) 0.0088(11) 0.0157(11) -0.0003(9) -0.0012(9) 0.0054(9)
N5 0.062(3) 0.062(3) 0.031(3) 0.000 0.000 0.0312(14)
C4 0.62(5) 0.62(5) 0.048(13) 0.000 0.000 0.31(3)

loop_
_atom_type_symbol
_atom_type_description
_atom_type_scat_dispersion_real
_atom_type_scat_dispersion_imag
_atom_type_scat_source
C C 0.0033 0.0016 'International Tables Vol C Tables 4.2.6.8 and 6.1.1.4'
H H 0.0000 0.0000 'International Tables Vol C Tables 4.2.6.8 and 6.1.1.4'
Cl Cl 0.1484 0.1585 'International Tables Vol C Tables 4.2.6.8 and 6.1.1.4'
Fe Fe 0.3463 0.8444 'International Tables Vol C Tables 4.2.6.8 and 6.1.1.4'
N N 0.0061 0.0033 'International Tables Vol C Tables 4.2.6.8 and 6.1.1.4'
O O 0.0106 0.0060 'International Tables Vol C Tables 4.2.6.8 and 6.1.1.4'

loop_
_geom_angle_atom_site_label_1
_geom_angle_atom_site_label_2
_geom_angle_atom_site_label_3
_geom_angle
_geom_angle_site_symmetry_1
_geom_angle_site_symmetry_3
_geom_angle_publ_flag
N4 Fe N4 90.90(9) 2_665 3_565 ?
N4 Fe N4 90.88(9) 13_566 14_456 ?
N4 Fe N4 180.00(12) 13_566 . ?
N4 Fe N4 89.11(9) 2_665 13_566 ?
N4 Fe N4 90.89(9) 2_665 . ?
N4 Fe N4 89.11(9) 3_565 13_566 ?
N4 Fe N4 89.11(9) 3_565 14_456 ?
N4 Fe N4 89.11(9) 2_665 15_556 ?
N4 Fe N4 90.88(9) 15_556 14_456 ?
N4 Fe N4 180.0 3_565 15_556 ?
N4 Fe N4 90.89(9) 3_565 . ?
N4 Fe N4 90.88(9) 13_566 15_556 ?
N4 Fe N4 89.11(9) 14_456 . ?
N4 Fe N4 180.0 2_665 14_456 ?
N4 Fe N4 89.11(9) 15_556 . ?
N1 C1 H1 125.8 . . ?
N4 C1 H1 125.8 . . ?
N4 C1 N1 108.3(3) . . ?
C3 O1 H1A 109.5 . . ?
C1 N1 N2 108.3(2) . . ?
C1 N1 C2 130.7(3) . . ?
N2 N1 C2 120.5(2) . . ?
O3 Cl O4 109.29(10) . . ?
O3 Cl O4 109.30(10) . 3_665 ?
O3 Cl O4 109.30(11) . 2_655 ?
O4 Cl O4 109.65(10) 3_665 . ?
O4 Cl O4 109.65(10) 2_655 . ?
O4 Cl O4 109.65(10) 3_665 2_655 ?
N3 N2 N1 107.3(2) . . ?
N1 C2 H2A 109.1 . . ?
N1 C2 H2B 109.1 . . ?
N1 C2 C3 112.7(2) . . ?
H2A C2 H2B 107.8 . . ?
C3 C2 H2A 109.1 . . ?
C3 C2 H2B 109.1 . . ?
O1 C3 C2 109.4(3) . . ?
O2 C3 O1 126.0(3) . . ?
O2 C3 C2 124.6(3) . . ?
N2 N3 N4 109.5(2) . . ?
N5 C5 C4 180.0 . . ?
C1 N4 Fe 132.4(2) . . ?
C1 N4 N3 106.6(2) . . ?
N3 N4 Fe 120.84(18) . . ?
C5 C4 H4 130(3) . 2_655 ?
C5 C4 H4 131(3) . 3_665 ?
C5 C4 H4 130(3) . . ?
H4 C4 H4 82(4) 2_655 3_665 ?
H4 C4 H4 82(4) . 2_655 ?
H4 C4 H4 82(4) . 3_665 ?

loop_
_geom_bond_atom_site_label_1
_geom_bond_atom_site_label_2
_geom_bond_distance
_geom_bond_site_symmetry_2
_geom_bond_publ_flag
Fe N4 2.004(2) 2_665 ?
Fe N4 2.004(2) . ?
Fe N4 2.004(2) 14_456 ?
Fe N4 2.004(2) 3_565 ?
Fe N4 2.004(2) 13_566 ?
Fe N4 2.004(2) 15_556 ?
C1 H1 0.9500 . ?
C1 N1 1.334(4) . ?
C1 N4 1.317(4) . ?
O1 H1A 1.00(5) . ?
O1 C3 1.318(4) . ?
N1 N2 1.350(3) . ?
N1 C2 1.449(4) . ?
Cl O3 1.438(4) . ?
Cl O4 1.441(2) 3_665 ?
Cl O4 1.441(2) 2_655 ?
Cl O4 1.441(2) . ?
N2 N3 1.290(3) . ?
C2 H2A 0.9900 . ?
C2 H2B 0.9900 . ?
C2 C3 1.507(4) . ?
O2 C3 1.206(4) . ?
N3 N4 1.367(3) . ?
C5 N5 1.117(10) . ?
C5 C4 1.18(2) . ?
C4 H4 0.952(10) 2_655 ?
C4 H4 0.952(10) 3_665 ?
C4 H4 0.952(10) . ?

loop_
_geom_torsion_atom_site_label_1
_geom_torsion_atom_site_label_2
_geom_torsion_atom_site_label_3
_geom_torsion_atom_site_label_4
_geom_torsion
_geom_torsion_site_symmetry_1
_geom_torsion_site_symmetry_2
_geom_torsion_site_symmetry_3
_geom_torsion_site_symmetry_4
_geom_torsion_publ_flag
C1 N1 N2 N3 0.2(3) . . . . ?
C1 N1 C2 C3 -96.0(4) . . . . ?
N1 C1 N4 Fe 175.01(19) . . . . ?
N1 C1 N4 N3 0.4(3) . . . . ?
N1 N2 N3 N4 0.1(3) . . . . ?
N1 C2 C3 O1 179.9(3) . . . . ?
N1 C2 C3 O2 -0.1(5) . . . . ?
N2 N1 C2 C3 93.3(3) . . . . ?
N2 N3 N4 Fe -175.64(19) . . . . ?
N2 N3 N4 C1 -0.3(3) . . . . ?
C2 N1 N2 N3 172.8(2) . . . . ?
N4 C1 N1 N2 -0.4(3) . . . . ?
N4 C1 N1 C2 -172.0(3) . . . . ?
